data_1511532
loop_
_publ_author_name
'Mamedov, Kh.S.'
'Dzhafarov, G.G.'
'Abdullaev, G.K.'
'Amiraslanov, I.R.'
'Usubaliev, B.T.'
'Aliev, O.A.'

_publ_section_title
;
 Preparation and structure of crystals of the double metaborate of holmium
 and cobalt Ho Co (B O2)5
;
_journal_name_full 'Zhurnal Neorganicheskoi Khimii'
_journal_page_first 2332
_journal_page_last 2335
_journal_volume 23
_journal_year 1978
_chemical_formula_sum 'B5 Co Ho O10'
_chemical_name_systematic 'Ho Co (B O2)5'
_space_group_IT_number 14
_symmetry_space_group_name_Hall '-P 2yn'
_symmetry_space_group_name_H-M 'P 1 21/n 1'
_cell_angle_alpha 90
_cell_angle_beta 93.86
_cell_angle_gamma 90
_cell_formula_units_Z 4
_cell_length_a 8.502
_cell_length_b 7.58
_cell_length_c 9.385
_cell_volume 603.446
_citation_journal_id_ASTM ZNOKAQ
_cod_data_source_file boron4-x_168.cif
_cod_data_source_block B5Co1Ho1O10
_cod_original_cell_volume 603.4458
_cod_original_sg_symbol_Hall '-P 2ybc (x-z,y,z)'
_cod_original_formula_sum 'B5 Co1 Ho1 O10'
_cod_database_code 1511532

loop_
_symmetry_equiv_pos_as_xyz
x,y,z
-x+1/2,y+1/2,-z+1/2
-x,-y,-z
x-1/2,-y-1/2,z-1/2

loop_
_atom_site_label
_atom_site_type_symbol
_atom_site_fract_x
_atom_site_fract_y
_atom_site_fract_z
_atom_site_occupancy
_atom_site_U_iso_or_equiv
O2 O-2 0.8139 0.5335 0.1225 1 0.0
O1 O-2 0.0341 0.7107 0.2296 1 0.0
B5 B+3 0.9339 0.3111 0.4111 1 0.0
B2 B+3 0.4807 0.3247 0.3975 1 0.0
O8 O-2 0.8188 0.3738 0.4905 1 0.0
O4 O-2 0.8166 0.6492 0.3608 1 0.0
O9 O-2 0.4919 0.6511 0.0728 1 0.0
O10 O-2 0.2452 0.4439 0.1286 1 0.0
O7 O-2 0.5455 0.23 0.5228 1 0.0
O5 O-2 0.5835 0.4715 0.3518 1 0.0
B4 B+3 0.8376 0.6012 -0.0082 1 0.0
B3 B+3 0.7227 0.5325 0.4441 1 0.0
Co1 Co+2 0.597 0.40558 0.13037 1 0.0
Ho1 Ho+3 0.18369 0.18277 0.23973 1 0.0
O6 O-2 0.3221 0.3893 0.4201 1 0.0
O3 O-2 0.988 0.4074 0.2986 1 0.0
B1 B+3 0.9158 0.5718 0.2534 1 0.0
